data_4307143
loop_
_publ_author_name
'Tao Yang'
'Jing Ju'
'Guobao Li'
'Sihai Yang'
'Junliang Sun'
'Fuhui Liao'
'Jianhua Lin'
'Juns Sasaki'
'Naoki Toyota'

_publ_section_title
;
MH2P2O7 (M = Co, Ni): Metamagnetic Interaction between the Zigzag
Octahedral Chains
;
_journal_name_full 'Inorganic Chemistry'
_journal_page_first 2342
_journal_page_last 2344
_journal_paper_doi 10.1021/ic061665q
_journal_volume 46
_journal_year 2007
_chemical_formula_sum 'H4 Ni2 O14 P4'
_chemical_formula_weight 469.33
_chemical_name_systematic
;
 ?
;
_space_group_IT_number 14
_symmetry_cell_setting monoclinic
_symmetry_space_group_name_Hall '-P 2ybc'
_symmetry_space_group_name_H-M 'P 1 21/c 1'
_atom_sites_solution_hydrogens geom
_atom_sites_solution_primary direct
_atom_sites_solution_secondary difmap
_audit_creation_method SHELXL-97
_cell_angle_alpha 90.00
_cell_angle_beta 106.47(3)
_cell_angle_gamma 90.00
_cell_formula_units_Z 4
_cell_length_a 9.0960(18)
_cell_length_b 12.593(3)
_cell_length_c 9.5999(19)
_cell_measurement_temperature 290(2)
_cell_volume 1054.5(4)
_computing_cell_refinement 'MSC/AFC Diffractometer Control'
_computing_data_collection 'MSC/AFC Diffractometer Control'
_computing_data_reduction 'teXsan (MSC, 1992-1997)'
_computing_molecular_graphics 'Bruker SHELXTL'
_computing_publication_material 'Bruker SHELXTL'
_computing_structure_refinement 'SHELXL-97 (Sheldrick, 1997)'
_computing_structure_solution 'Bruker SHELXTL'
_diffrn_ambient_temperature 290(2)
_diffrn_measured_fraction_theta_full 1.000
_diffrn_measured_fraction_theta_max 1.000
_diffrn_measurement_device_type 'Rigaku AFC6S'
_diffrn_measurement_method \w-2\q
_diffrn_radiation_monochromator graphite
_diffrn_radiation_source 'fine-focus sealed tube'
_diffrn_radiation_type MoK\a
_diffrn_radiation_wavelength 0.71073
_diffrn_reflns_av_R_equivalents 0.0212
_diffrn_reflns_av_sigmaI/netI 0.0243
_diffrn_reflns_limit_h_max 9
_diffrn_reflns_limit_h_min -11
_diffrn_reflns_limit_k_max 15
_diffrn_reflns_limit_k_min 0
_diffrn_reflns_limit_l_max 9
_diffrn_reflns_limit_l_min -11
_diffrn_reflns_number 2062
_diffrn_reflns_theta_full 25.00
_diffrn_reflns_theta_max 25.50
_diffrn_reflns_theta_min 2.33
_exptl_absorpt_coefficient_mu 4.263
_exptl_absorpt_correction_type psi-scan
_exptl_crystal_colour green
_exptl_crystal_density_diffrn 2.956
_exptl_crystal_density_method 'not measured'
_exptl_crystal_description block
_exptl_crystal_F_000 928
_exptl_crystal_size_max 0.3
_exptl_crystal_size_mid 0.15
_exptl_crystal_size_min 0.08
_refine_diff_density_max 0.492
_refine_diff_density_min -0.952
_refine_diff_density_rms 0.174
_refine_ls_abs_structure_details 'Flack H D (1983), Acta Cryst. A39, 876-881'
_refine_ls_extinction_expression Fc^*^=kFc[1+0.001xFc^2^\l^3^/sin(2\q)]^-1/4^
_refine_ls_extinction_method none
_refine_ls_goodness_of_fit_ref 1.000
_refine_ls_hydrogen_treatment constr
_refine_ls_matrix_type full
_refine_ls_number_parameters 181
_refine_ls_number_reflns 1962
_refine_ls_number_restraints 0
_refine_ls_restrained_S_all 1.000
_refine_ls_R_factor_all 0.0482
_refine_ls_R_factor_gt 0.0320
_refine_ls_shift/su_max 0.000
_refine_ls_shift/su_mean 0.000
_refine_ls_structure_factor_coef Fsqd
_refine_ls_weighting_details 'calc w=1/[\s^2^(Fo^2^)+(0.0702P)^2^+1.6000P] where P=(Fo^2^+2Fc^2^)/3'
_refine_ls_weighting_scheme calc
_refine_ls_wR_factor_gt 0.1024
_refine_ls_wR_factor_ref 0.1128
_reflns_number_gt 1498
_reflns_number_total 1962
_reflns_threshold_expression >2sigma(I)
_cod_data_source_file ic061665qsi20061118_081106_2.cif
_cod_data_source_block NiP2O5(OH)2
_cod_database_code 4307143
_database_code_depnum_csd_archive 'CSD 416130'

loop_
_symmetry_equiv_pos_as_xyz
'x, y, z'
'-x, y+1/2, -z+1/2'
'-x, -y, -z'
'x, -y-1/2, z-1/2'

loop_
_atom_site_label
_atom_site_type_symbol
_atom_site_fract_x
_atom_site_fract_y
_atom_site_fract_z
_atom_site_U_iso_or_equiv
_atom_site_adp_type
_atom_site_occupancy
_atom_site_symmetry_multiplicity
_atom_site_calc_flag
_atom_site_refinement_flags
_atom_site_disorder_assembly
_atom_site_disorder_group
Ni1 Ni 0.24890(5) 0.24536(4) 0.24903(5) 0.0081(2) Uani 1 1 d . . .
Ni2 Ni 0.25130(5) 0.41136(4) 0.00361(5) 0.0084(2) Uani 1 1 d . . .
P1 P 0.48351(12) 0.29205(8) 0.56292(11) 0.0104(3) Uani 1 1 d . . .
P2 P 0.46077(12) 0.03887(8) 0.27821(11) 0.0104(3) Uani 1 1 d . . .
P3 P 0.00756(11) 0.21963(9) -0.06741(11) 0.0092(3) Uani 1 1 d . . .
P4 P 0.02305(12) 0.44681(8) 0.21523(11) 0.0092(3) Uani 1 1 d . . .
O1 O 0.1517(3) 0.3881(2) 0.1778(3) 0.0109(6) Uani 1 1 d . . .
O2 O 0.3396(3) 0.1014(2) 0.3233(3) 0.0116(6) Uani 1 1 d . . .
O3 O 0.4309(3) 0.3190(2) 0.4050(3) 0.0174(7) Uani 1 1 d . . .
O4 O 0.0734(3) 0.1733(2) 0.0817(3) 0.0162(7) Uani 1 1 d . . .
O5 O 0.3791(3) 0.2820(2) 0.1150(3) 0.0105(6) Uani 1 1 d . . .
O6 O -0.0454(3) 0.3710(2) 0.3168(3) 0.0171(7) Uani 1 1 d . . .
O7 O 0.3851(4) -0.0644(3) 0.2045(4) 0.0272(8) Uani 1 1 d . . .
H7 H 0.4454 -0.0962 0.1701 0.041 Uiso 1 1 d . . .
O8 O 0.0938(4) 0.5430(2) 0.3091(4) 0.0218(7) Uani 1 1 d . . .
H8 H 0.0253 0.5777 0.3274 0.033 Uiso 1 1 d . . .
O9 O 0.1171(3) 0.2089(2) 0.3834(3) 0.0109(6) Uani 1 1 d . . .
O10 O 0.1092(3) 0.5308(2) -0.0868(3) 0.0151(6) Uani 1 1 d . . .
O11 O 0.5010(5) 0.3979(3) 0.6500(4) 0.0424(11) Uani 1 1 d . . .
O12 O 0.3949(3) 0.5213(2) 0.1073(3) 0.0182(7) Uani 1 1 d . . .
O13 O 0.6474(4) 0.2462(3) 0.5977(4) 0.0378(10) Uani 1 1 d . . .
H13 H 0.6911 0.2473 0.6851 0.057 Uiso 1 1 d . . .
O14 O -0.1505(3) 0.2748(3) -0.0882(3) 0.0201(7) Uani 1 1 d . . .
H14 H -0.1399 0.3266 -0.0345 0.030 Uiso 1 1 d . . .

loop_
_atom_site_aniso_label
_atom_site_aniso_U_11
_atom_site_aniso_U_22
_atom_site_aniso_U_33
_atom_site_aniso_U_23
_atom_site_aniso_U_13
_atom_site_aniso_U_12
Ni1 0.0087(3) 0.0059(3) 0.0102(3) 0.0011(2) 0.0035(2) 0.0005(2)
Ni2 0.0085(3) 0.0062(3) 0.0099(3) 0.00007(19) 0.0016(2) -0.00039(18)
P1 0.0090(5) 0.0129(6) 0.0100(5) -0.0017(4) 0.0034(4) -0.0028(4)
P2 0.0124(5) 0.0077(5) 0.0118(6) 0.0020(4) 0.0047(4) 0.0050(4)
P3 0.0085(5) 0.0089(5) 0.0110(5) -0.0019(4) 0.0042(4) -0.0021(4)
P4 0.0100(5) 0.0071(5) 0.0107(5) 0.0006(4) 0.0033(4) 0.0024(4)
O1 0.0118(14) 0.0084(13) 0.0136(14) 0.0041(11) 0.0052(11) 0.0026(11)
O2 0.0147(14) 0.0065(14) 0.0156(15) 0.0023(11) 0.0077(12) 0.0039(11)
O3 0.0219(16) 0.0150(16) 0.0141(16) 0.0017(12) 0.0031(13) -0.0096(13)
O4 0.0204(16) 0.0120(15) 0.0148(16) 0.0027(12) 0.0028(13) -0.0066(12)
O5 0.0110(14) 0.0103(14) 0.0107(14) 0.0020(11) 0.0040(11) 0.0017(12)
O6 0.0184(16) 0.0175(16) 0.0177(15) 0.0109(13) 0.0089(13) 0.0067(13)
O7 0.0179(17) 0.0231(18) 0.038(2) -0.0178(16) 0.0042(15) -0.0008(14)
O8 0.0187(16) 0.0136(16) 0.0311(18) -0.0105(14) 0.0038(14) 0.0019(13)
O9 0.0139(14) 0.0078(14) 0.0109(14) 0.0012(11) 0.0032(11) 0.0015(11)
O10 0.0145(15) 0.0113(15) 0.0187(16) 0.0041(12) 0.0037(13) 0.0046(12)
O11 0.063(3) 0.042(2) 0.040(2) -0.0328(18) 0.043(2) -0.039(2)
O12 0.0159(16) 0.0121(16) 0.0240(17) -0.0029(13) 0.0016(13) -0.0035(13)
O13 0.0166(18) 0.064(3) 0.036(2) 0.0239(19) 0.0110(16) 0.0092(17)
O14 0.0145(16) 0.0204(16) 0.0270(19) -0.0006(14) 0.0087(14) 0.0014(14)

loop_
_atom_type_symbol
_atom_type_description
_atom_type_scat_dispersion_real
_atom_type_scat_dispersion_imag
_atom_type_scat_source
O O 0.0106 0.0060 'International Tables Vol C Tables 4.2.6.8 and 6.1.1.4'
H H 0.0000 0.0000 'International Tables Vol C Tables 4.2.6.8 and 6.1.1.4'
P P 0.1023 0.0942 'International Tables Vol C Tables 4.2.6.8 and 6.1.1.4'
Ni Ni 0.3393 1.1124 'International Tables Vol C Tables 4.2.6.8 and 6.1.1.4'

loop_
_geom_angle_atom_site_label_1
_geom_angle_atom_site_label_2
_geom_angle_atom_site_label_3
_geom_angle
_geom_angle_site_symmetry_1
_geom_angle_site_symmetry_3
_geom_angle_publ_flag
O5 Ni1 O1 82.08(11) . . ?
O5 Ni1 O2 99.95(11) . . ?
O1 Ni1 O2 177.92(10) . . ?
O5 Ni1 O9 179.75(11) . . ?
O1 Ni1 O9 97.69(11) . . ?
O2 Ni1 O9 80.27(11) . . ?
O5 Ni1 O3 82.43(12) . . ?
O1 Ni1 O3 91.66(12) . . ?
O2 Ni1 O3 89.08(12) . . ?
O9 Ni1 O3 97.69(12) . . ?
O5 Ni1 O4 93.81(11) . . ?
O1 Ni1 O4 87.79(12) . . ?
O2 Ni1 O4 91.59(12) . . ?
O9 Ni1 O4 86.08(12) . . ?
O3 Ni1 O4 176.23(10) . . ?
O12 Ni2 O10 86.88(13) . . ?
O12 Ni2 O9 173.99(12) . 4_565 ?
O10 Ni2 O9 95.77(12) . 4_565 ?
O12 Ni2 O5 95.47(12) . . ?
O10 Ni2 O5 172.18(11) . . ?
O9 Ni2 O5 82.62(12) 4_565 . ?
O12 Ni2 O2 96.67(12) . 4_565 ?
O10 Ni2 O2 92.92(12) . 4_565 ?
O9 Ni2 O2 77.84(11) 4_565 4_565 ?
O5 Ni2 O2 94.22(11) . 4_565 ?
O12 Ni2 O1 93.91(12) . . ?
O10 Ni2 O1 94.40(11) . . ?
O9 Ni2 O1 91.27(11) 4_565 . ?
O5 Ni2 O1 78.01(11) . . ?
O2 Ni2 O1 167.44(12) 4_565 . ?
O3 P1 O5 115.14(17) . 4_566 ?
O3 P1 O13 108.44(19) . . ?
O5 P1 O13 110.80(19) 4_566 . ?
O3 P1 O11 107.8(2) . . ?
O5 P1 O11 109.16(18) 4_566 . ?
O13 P1 O11 105.0(2) . . ?
O12 P2 O2 115.61(17) 2_645 . ?
O12 P2 O7 113.77(18) 2_645 . ?
O2 P2 O7 107.64(18) . . ?
O12 P2 O11 107.5(2) 2_645 4_565 ?
O2 P2 O11 107.83(17) . 4_565 ?
O7 P2 O11 103.7(2) . 4_565 ?
O4 P3 O9 114.08(17) . 4_565 ?
O4 P3 O14 113.49(18) . . ?
O9 P3 O14 111.10(17) 4_565 . ?
O4 P3 O6 110.55(18) . 4_565 ?
O9 P3 O6 107.95(17) 4_565 4_565 ?
O14 P3 O6 98.45(17) . 4_565 ?
O10 P4 O1 113.27(17) 3_565 . ?
O10 P4 O8 116.27(18) 3_565 . ?
O1 P4 O8 107.50(17) . . ?
O10 P4 O6 104.75(16) 3_565 . ?
O1 P4 O6 108.21(16) . . ?
O8 P4 O6 106.34(18) . . ?
P4 O1 Ni1 130.10(17) . . ?
P4 O1 Ni2 130.41(17) . . ?
Ni1 O1 Ni2 98.28(12) . . ?
P2 O2 Ni1 128.23(17) . . ?
P2 O2 Ni2 132.21(17) . 4_566 ?
Ni1 O2 Ni2 98.31(11) . 4_566 ?
P1 O3 Ni1 125.63(17) . . ?
P3 O4 Ni1 124.47(17) . . ?
P1 O5 Ni1 126.97(17) 4_565 . ?
P1 O5 Ni2 128.03(17) 4_565 . ?
Ni1 O5 Ni2 99.20(12) . . ?
P3 O6 P4 140.0(2) 4_566 . ?
P2 O7 H7 109.5 . . ?
P4 O8 H8 109.2 . . ?
P3 O9 Ni1 128.16(17) 4_566 . ?
P3 O9 Ni2 126.52(17) 4_566 4_566 ?
Ni1 O9 Ni2 99.01(12) . 4_566 ?
P4 O10 Ni2 140.37(19) 3_565 . ?
P1 O11 P2 146.3(2) . 4_566 ?
P2 O12 Ni2 143.8(2) 2_655 . ?
P1 O13 H13 111.9 . . ?
P3 O14 H14 109.5 . . ?

loop_
_geom_bond_atom_site_label_1
_geom_bond_atom_site_label_2
_geom_bond_distance
_geom_bond_site_symmetry_2
_geom_bond_publ_flag
Ni1 O5 2.034(3) . ?
Ni1 O1 2.034(3) . ?
Ni1 O2 2.035(3) . ?
Ni1 O9 2.047(3) . ?
Ni1 O3 2.106(3) . ?
Ni1 O4 2.121(3) . ?
Ni2 O12 1.969(3) . ?
Ni2 O10 2.012(3) . ?
Ni2 O9 2.078(3) 4_565 ?
Ni2 O5 2.108(3) . ?
Ni2 O2 2.111(3) 4_565 ?
Ni2 O1 2.136(3) . ?
P1 O3 1.494(3) . ?
P1 O5 1.514(3) 4_566 ?
P1 O13 1.544(4) . ?
P1 O11 1.558(3) . ?
P2 O12 1.470(3) 2_645 ?
P2 O2 1.514(3) . ?
P2 O7 1.546(3) . ?
P2 O11 1.592(3) 4_565 ?
P3 O4 1.504(3) . ?
P3 O9 1.514(3) 4_565 ?
P3 O14 1.558(3) . ?
P3 O6 1.570(3) 4_565 ?
P4 O10 1.485(3) 3_565 ?
P4 O1 1.511(3) . ?
P4 O8 1.538(3) . ?
P4 O6 1.611(3) . ?
O2 Ni2 2.111(3) 4_566 ?
O5 P1 1.514(3) 4_565 ?
O6 P3 1.570(3) 4_566 ?
O7 H7 0.8202 . ?
O8 H8 0.8198 . ?
O9 P3 1.514(3) 4_566 ?
O9 Ni2 2.078(3) 4_566 ?
O10 P4 1.485(3) 3_565 ?
O11 P2 1.592(3) 4_566 ?
O12 P2 1.470(3) 2_655 ?
O13 H13 0.8201 . ?
O14 H14 0.8199 . ?

loop_
_geom_hbond_atom_site_label_D
_geom_hbond_atom_site_label_H
_geom_hbond_atom_site_label_A
_geom_hbond_distance_DH
_geom_hbond_distance_HA
_geom_hbond_distance_DA
_geom_hbond_angle_DHA
_geom_hbond_site_symmetry_A
O7 H7 O3 0.82 1.84 2.657(4) 173.7 2_645
O8 H8 O4 0.82 1.86 2.648(4) 160.5 2
O8 H8 O9 0.82 2.65 3.074(4) 114.0 2
O13 H13 O14 0.82 2.27 3.075(6) 167.1 1_656
O14 H14 O10 0.82 2.12 2.933(4) 174.3 3_565
